data_1560352
loop_
_publ_author_name
'Smith Pellizzeri, Tiffany M.'
'McMillen, Colin D.'
'Pellizzeri, Steven'
'Wen, Yimei'
'Getman, Rachel B.'
'Chumanov, George'
'Kolis, Joseph W.'

_publ_section_title
;
 Strontium manganese vanadates from hydrothermal brines: Synthesis and
 structure of Sr2Mn2(V3O10)(VO4), Sr3Mn(V2O7)2, and Sr2Mn(VO4)2(OH)
;
_journal_name_full 'Journal of Solid State Chemistry'
_journal_page_first 225
_journal_page_last 233
_journal_paper_doi 10.1016/j.jssc.2017.07.008
_journal_volume 255
_journal_year 2017
_chemical_formula_moiety 'H Mn O9 V2, 2(Sr)'
_chemical_formula_sum 'H Mn O9 Sr2 V2'
_chemical_formula_weight 477.07
_space_group_crystal_system monoclinic
_space_group_IT_number 4
_space_group_name_Hall 'P 2yb'
_space_group_name_H-M_alt 'P 1 21 1'
_atom_sites_solution_hydrogens difmap
_atom_sites_solution_primary dual
_atom_sites_solution_secondary difmap
_cell_angle_alpha 90
_cell_angle_beta 111.3940(10)
_cell_angle_gamma 90
_cell_formula_units_Z 2
_cell_length_a 7.6316(3)
_cell_length_b 6.1204(3)
_cell_length_c 8.6893(3)
_cell_measurement_reflns_used 1564
_cell_measurement_temperature 298(2)
_cell_measurement_theta_max 26.49
_cell_measurement_theta_min 2.52
_cell_volume 377.90(3)
_computing_cell_refinement 'Bruker SAINT'
_computing_data_collection 'Bruker APEX3'
_computing_data_reduction 'Bruker SAINT'
_computing_molecular_graphics 'DIAMOND (Bradenburg, 1999)'
_computing_publication_material 'Bruker SHELXTL'
_computing_structure_refinement 'SHELXL-2014 (Sheldrick 2014)'
_computing_structure_solution 'SHELXT-2014 (Sheldrick 2014)'
_diffrn_ambient_temperature 298(2)
_diffrn_measured_fraction_theta_full 0.999
_diffrn_measured_fraction_theta_max 0.999
_diffrn_measurement_device_type 'Bruker D8 Venture Photon 100'
_diffrn_measurement_method '\f and \w scans'
_diffrn_radiation_type MoK\a
_diffrn_radiation_wavelength 0.71073
_diffrn_reflns_av_R_equivalents 0.0368
_diffrn_reflns_av_unetI/netI 0.0237
_diffrn_reflns_Laue_measured_fraction_full 0.999
_diffrn_reflns_Laue_measured_fraction_max 0.999
_diffrn_reflns_limit_h_max 9
_diffrn_reflns_limit_h_min -9
_diffrn_reflns_limit_k_max 7
_diffrn_reflns_limit_k_min -7
_diffrn_reflns_limit_l_max 10
_diffrn_reflns_limit_l_min -10
_diffrn_reflns_number 8752
_diffrn_reflns_point_group_measured_fraction_full 0.999
_diffrn_reflns_point_group_measured_fraction_max 0.999
_diffrn_reflns_theta_full 25.242
_diffrn_reflns_theta_max 26.492
_diffrn_reflns_theta_min 2.517
_diffrn_source 'Incoatec I\mS'
_exptl_absorpt_coefficient_mu 18.054
_exptl_absorpt_correction_type multi-scan
_exptl_absorpt_process_details 'SADABS, Bruker'
_exptl_crystal_colour 'dark red'
_exptl_crystal_density_diffrn 4.193
_exptl_crystal_description block
_exptl_crystal_F_000 440
_exptl_crystal_size_max 0.080
_exptl_crystal_size_mid 0.060
_exptl_crystal_size_min 0.040
_exptl_transmission_factor_max 1.000
_exptl_transmission_factor_min 0.613
_refine_diff_density_max 0.431
_refine_diff_density_min -0.382
_refine_diff_density_rms 0.105
_refine_ls_abs_structure_details
;
 Refined as an inversion twin.
;
_refine_ls_abs_structure_Flack 0.498(11)
_refine_ls_extinction_coef 0.0254(12)
_refine_ls_extinction_expression Fc^*^=kFc[1+0.001xFc^2^\l^3^/sin(2\q)]^-1/4^
_refine_ls_extinction_method 'SHELXL-2014/7 (Sheldrick 2014'
_refine_ls_goodness_of_fit_ref 1.120
_refine_ls_hydrogen_treatment refxyz
_refine_ls_matrix_type full
_refine_ls_number_parameters 132
_refine_ls_number_reflns 1564
_refine_ls_number_restraints 2
_refine_ls_restrained_S_all 1.122
_refine_ls_R_factor_all 0.0151
_refine_ls_R_factor_gt 0.0146
_refine_ls_shift/su_max 0.000
_refine_ls_shift/su_mean 0.000
_refine_ls_structure_factor_coef Fsqd
_refine_ls_weighting_details 'w=1/[\s^2^(Fo^2^)+(0.0163P)^2^+0.1157P] where P=(Fo^2^+2Fc^2^)/3'
_refine_ls_weighting_scheme calc
_refine_ls_wR_factor_gt 0.0380
_refine_ls_wR_factor_ref 0.0382
_reflns_Friedel_coverage 0.824
_reflns_Friedel_fraction_full 1.000
_reflns_Friedel_fraction_max 1.000
_reflns_number_gt 1536
_reflns_number_total 1564
_reflns_threshold_expression 'I > 2\s(I)'
_cod_data_source_file 3-CIF.cif
_cod_data_source_block d8-1419_c
_cod_original_sg_symbol_H-M 'P 21'
_cod_database_code 1560352
_shelx_space_group_comment
;
The symmetry employed for this shelxl refinement is uniquely defined
by the following loop, which should always be used as a source of
symmetry information in preference to the above space-group names.
They are only intended as comments.
;
_shelx_estimated_absorpt_t_min 0.326
_shelx_estimated_absorpt_t_max 0.532

loop_
_space_group_symop_operation_xyz
'x, y, z'
'-x, y+1/2, -z'

loop_
_atom_site_label
_atom_site_type_symbol
_atom_site_fract_x
_atom_site_fract_y
_atom_site_fract_z
_atom_site_U_iso_or_equiv
_atom_site_adp_type
_atom_site_occupancy
_atom_site_site_symmetry_order
_atom_site_calc_flag
_atom_site_refinement_flags_posn
_atom_site_refinement_flags_adp
_atom_site_refinement_flags_occupancy
_atom_site_disorder_assembly
_atom_site_disorder_group
Sr1 Sr 0.17562(5) 0.25145(10) 1.09578(4) 0.00957(12) Uani 1 1 d . . . . .
Sr2 Sr -0.23307(5) 0.26927(10) 0.26093(4) 0.01007(12) Uani 1 1 d . . . . .
Mn1 Mn 0.49532(15) 0.5104(2) 0.49881(14) 0.00509(14) Uani 1 1 d . . . . .
V1 V 0.54077(8) 0.2622(2) 0.83892(7) 0.00503(14) Uani 1 1 d . . . . .
V2 V 0.04603(7) 0.7591(2) 0.32017(7) 0.00518(15) Uani 1 1 d . . . . .
O1 O 0.4984(6) 0.0200(7) 0.7212(6) 0.0091(9) Uani 1 1 d . . . . .
O2 O -0.0236(6) 0.9834(7) 0.1962(6) 0.0112(11) Uani 1 1 d . . . . .
O3 O 0.2865(3) 0.7667(8) 0.4441(3) 0.0085(5) Uani 1 1 d . . . . .
O6 O 0.4250(4) 0.2530(9) 0.9675(3) 0.0163(6) Uani 1 1 d . . . . .
O5 O 0.3312(3) 0.2573(12) 0.4271(3) 0.0066(5) Uani 1 1 d D . . . .
H5 H 0.256(6) 0.294(11) 0.479(6) 0.030 Uiso 1 1 d D U . . .
O4 O 0.7674(4) 0.2766(8) 0.9545(3) 0.0156(7) Uani 1 1 d . . . . .
O7 O -0.0672(4) 0.7425(9) 0.4535(3) 0.0199(7) Uani 1 1 d . . . . .
O8 O 0.4814(6) 0.5011(7) 0.7143(6) 0.0098(9) Uani 1 1 d . . . . .
O9 O -0.0056(6) 0.5351(8) 0.1969(6) 0.0115(10) Uani 1 1 d . . . . .

loop_
_atom_site_aniso_label
_atom_site_aniso_U_11
_atom_site_aniso_U_22
_atom_site_aniso_U_33
_atom_site_aniso_U_23
_atom_site_aniso_U_13
_atom_site_aniso_U_12
Sr1 0.00948(19) 0.0128(2) 0.00787(19) -0.0002(3) 0.00491(14) -0.0003(3)
Sr2 0.00913(19) 0.0134(2) 0.00996(19) 0.0010(3) 0.00613(14) 0.0010(3)
Mn1 0.0073(3) 0.0045(3) 0.0040(2) -0.00001(19) 0.0027(2) -0.0002(2)
V1 0.0066(3) 0.0048(3) 0.0044(3) -0.0001(5) 0.0028(2) -0.0001(5)
V2 0.0042(3) 0.0058(3) 0.0055(3) 0.0003(5) 0.0017(2) 0.0001(5)
O1 0.014(2) 0.0073(19) 0.007(2) 0.0026(19) 0.0041(16) 0.0012(17)
O2 0.010(2) 0.008(2) 0.013(3) 0.0024(15) 0.0009(19) 0.0040(14)
O3 0.0070(12) 0.0081(14) 0.0094(11) -0.0009(18) 0.0020(10) 0.001(2)
O6 0.0206(14) 0.0181(16) 0.0163(13) 0.001(2) 0.0141(12) 0.000(2)
O5 0.0054(12) 0.0063(14) 0.0092(11) 0.000(3) 0.0041(10) 0.002(2)
O4 0.0085(13) 0.0232(19) 0.0129(13) -0.0017(19) 0.0012(11) -0.0044(19)
O7 0.0134(14) 0.035(2) 0.0162(13) 0.002(2) 0.0108(12) 0.004(2)
O8 0.018(2) 0.006(2) 0.007(2) 0.0042(18) 0.0076(18) 0.0032(16)
O9 0.014(2) 0.010(2) 0.012(3) -0.0030(17) 0.0061(19) -0.0006(16)

loop_
_atom_type_symbol
_atom_type_description
_atom_type_scat_dispersion_real
_atom_type_scat_dispersion_imag
_atom_type_scat_source
O O 0.0106 0.0060 'International Tables Vol C Tables 4.2.6.8 and 6.1.1.4'
H H 0.0000 0.0000 'International Tables Vol C Tables 4.2.6.8 and 6.1.1.4'
V V 0.3005 0.5294 'International Tables Vol C Tables 4.2.6.8 and 6.1.1.4'
Mn Mn 0.3368 0.7283 'International Tables Vol C Tables 4.2.6.8 and 6.1.1.4'
Sr Sr -1.5307 3.2498 'International Tables Vol C Tables 4.2.6.8 and 6.1.1.4'

loop_
_geom_angle_atom_site_label_1
_geom_angle_atom_site_label_2
_geom_angle_atom_site_label_3
_geom_angle
_geom_angle_site_symmetry_1
_geom_angle_site_symmetry_3
O6 Sr1 O9 137.19(16) . 1_556
O6 Sr1 O2 140.99(16) . 1_546
O9 Sr1 O2 81.82(9) 1_556 1_546
O6 Sr1 O5 111.26(8) . 1_556
O9 Sr1 O5 72.94(16) 1_556 1_556
O2 Sr1 O5 74.46(15) 1_546 1_556
O6 Sr1 O9 76.74(12) . 2_546
O9 Sr1 O9 120.88(8) 1_556 2_546
O2 Sr1 O9 82.48(14) 1_546 2_546
O5 Sr1 O9 151.27(18) 1_556 2_546
O6 Sr1 O2 74.07(12) . 2_546
O9 Sr1 O2 82.44(14) 1_556 2_546
O2 Sr1 O2 122.12(8) 1_546 2_546
O5 Sr1 O2 148.24(18) 1_556 2_546
O9 Sr1 O2 59.89(8) 2_546 2_546
O6 Sr1 O4 132.51(8) . 1_455
O9 Sr1 O4 58.69(13) 1_556 1_455
O2 Sr1 O4 60.40(13) 1_546 1_455
O5 Sr1 O4 116.04(7) 1_556 1_455
O9 Sr1 O4 63.99(11) 2_546 1_455
O2 Sr1 O4 63.83(11) 2_546 1_455
O6 Sr1 O1 67.05(13) . 2_657
O9 Sr1 O1 83.75(13) 1_556 2_657
O2 Sr1 O1 131.28(14) 1_546 2_657
O5 Sr1 O1 56.83(14) 1_556 2_657
O9 Sr1 O1 143.01(11) 2_546 2_657
O2 Sr1 O1 101.51(13) 2_546 2_657
O4 Sr1 O1 140.27(13) 1_455 2_657
O6 Sr1 O8 66.03(12) . 2_647
O9 Sr1 O8 129.53(14) 1_556 2_647
O2 Sr1 O8 89.59(12) 1_546 2_647
O5 Sr1 O8 56.91(14) 1_556 2_647
O9 Sr1 O8 106.88(13) 2_546 2_647
O2 Sr1 O8 140.03(10) 2_546 2_647
O4 Sr1 O8 148.88(12) 1_455 2_647
O1 Sr1 O8 65.40(8) 2_657 2_647
O6 Sr1 O4 76.52(13) . 2_647
O9 Sr1 O4 146.28(12) 1_556 2_647
O2 Sr1 O4 64.50(11) 1_546 2_647
O5 Sr1 O4 97.95(17) 1_556 2_647
O9 Sr1 O4 55.94(11) 2_546 2_647
O2 Sr1 O4 113.53(11) 2_546 2_647
O4 Sr1 O4 100.38(13) 1_455 2_647
O1 Sr1 O4 119.03(10) 2_657 2_647
O8 Sr1 O4 55.47(10) 2_647 2_647
O6 Sr1 O4 77.35(13) . 2_657
O9 Sr1 O4 59.94(12) 1_556 2_657
O2 Sr1 O4 141.59(11) 1_546 2_657
O5 Sr1 O4 95.80(17) 1_556 2_657
O9 Sr1 O4 112.93(11) 2_546 2_657
O2 Sr1 O4 53.77(11) 2_546 2_657
O4 Sr1 O4 93.76(12) 1_455 2_657
O1 Sr1 O4 52.82(10) 2_657 2_657
O8 Sr1 O4 116.49(9) 2_647 2_657
O4 Sr1 O4 153.45(9) 2_647 2_657
O6 Sr1 V2 72.12(6) . 2_546
O9 Sr1 V2 103.55(11) 1_556 2_546
O2 Sr1 V2 103.99(11) 1_546 2_546
O5 Sr1 V2 176.27(9) 1_556 2_546
O9 Sr1 V2 29.82(10) 2_546 2_546
O2 Sr1 V2 30.10(10) 2_546 2_546
O4 Sr1 V2 60.48(5) 1_455 2_546
O1 Sr1 V2 124.61(10) 2_657 2_546
O8 Sr1 V2 126.70(9) 2_647 2_546
O4 Sr1 V2 84.28(6) 2_647 2_546
O4 Sr1 V2 83.32(6) 2_657 2_546
O2 Sr2 O8 96.90(13) 1_545 2_546
O2 Sr2 O9 81.99(9) 1_545 .
O8 Sr2 O9 172.88(16) 2_546 .
O2 Sr2 O1 168.51(16) 1_545 2_556
O8 Sr2 O1 75.96(8) 2_546 2_556
O9 Sr2 O1 103.96(14) . 2_556
O2 Sr2 O4 64.17(14) 1_545 1_454
O8 Sr2 O4 111.31(14) 2_546 1_454
O9 Sr2 O4 61.85(13) . 1_454
O1 Sr2 O4 109.64(14) 2_556 1_454
O2 Sr2 O7 76.85(14) 1_545 2_546
O8 Sr2 O7 106.76(14) 2_546 2_546
O9 Sr2 O7 79.90(14) . 2_546
O1 Sr2 O7 113.63(14) 2_556 2_546
O4 Sr2 O7 127.57(8) 1_454 2_546
O2 Sr2 O3 121.24(14) 1_545 2_546
O8 Sr2 O3 63.44(14) 2_546 2_546
O9 Sr2 O3 123.11(13) . 2_546
O1 Sr2 O3 63.94(14) 2_556 2_546
O4 Sr2 O3 172.08(7) 1_454 2_546
O7 Sr2 O3 60.35(7) 2_546 2_546
O2 Sr2 O6 102.46(13) 1_545 1_454
O8 Sr2 O6 66.38(13) 2_546 1_454
O9 Sr2 O6 106.92(13) . 1_454
O1 Sr2 O6 66.55(13) 2_556 1_454
O4 Sr2 O6 56.80(7) 1_454 1_454
O7 Sr2 O6 173.06(13) 2_546 1_454
O3 Sr2 O6 115.34(7) 2_546 1_454
O2 Sr2 V2 99.84(11) 1_545 2_546
O8 Sr2 V2 86.17(11) 2_546 2_546
O9 Sr2 V2 100.95(10) . 2_546
O1 Sr2 V2 88.77(11) 2_556 2_546
O4 Sr2 V2 156.86(6) 1_454 2_546
O7 Sr2 V2 29.35(5) 2_546 2_546
O3 Sr2 V2 31.05(5) 2_546 2_546
O6 Sr2 V2 146.28(5) 1_454 2_546
O2 Sr2 V1 82.41(11) 1_545 1_454
O8 Sr2 V1 89.00(11) 2_546 1_454
O9 Sr2 V1 83.89(10) . 1_454
O1 Sr2 V1 88.41(11) 2_556 1_454
O4 Sr2 V1 28.00(6) 1_454 1_454
O7 Sr2 V1 155.18(6) 2_546 1_454
O3 Sr2 V1 144.14(5) 2_546 1_454
O6 Sr2 V1 28.80(5) 1_454 1_454
V2 Sr2 V1 174.88(2) 2_546 1_454
O2 Sr2 V2 102.43(10) 1_545 .
O8 Sr2 V2 158.91(10) 2_546 .
O9 Sr2 V2 25.64(10) . .
O1 Sr2 V2 86.15(10) 2_556 .
O4 Sr2 V2 84.99(10) 1_454 .
O7 Sr2 V2 70.12(11) 2_546 .
O3 Sr2 V2 98.80(9) 2_546 .
O6 Sr2 V2 116.61(10) 1_454 .
V2 Sr2 V2 82.33(2) 2_546 .
V1 Sr2 V2 101.74(3) 1_454 .
O2 Sr2 V2 23.72(10) 1_545 1_545
O8 Sr2 V2 81.64(10) 2_546 1_545
O9 Sr2 V2 99.38(11) . 1_545
O1 Sr2 V2 155.86(10) 2_556 1_545
O4 Sr2 V2 86.72(10) 1_454 1_545
O7 Sr2 V2 64.49(11) 2_546 1_545
O3 Sr2 V2 98.01(9) 2_546 1_545
O6 Sr2 V2 112.27(10) 1_454 1_545
V2 Sr2 V2 80.79(2) 2_546 1_545
V1 Sr2 V2 100.19(3) 1_454 1_545
V2 Sr2 V2 113.639(16) . 1_545
O8 Mn1 O1 178.4(2) . 2_656
O8 Mn1 O5 91.76(15) . .
O1 Mn1 O5 87.30(15) 2_656 .
O8 Mn1 O5 88.48(15) . 2_656
O1 Mn1 O5 92.52(15) 2_656 2_656
O5 Mn1 O5 177.8(3) . 2_656
O8 Mn1 O3 93.92(14) . 2_646
O1 Mn1 O3 87.30(14) 2_656 2_646
O5 Mn1 O3 82.87(18) . 2_646
O5 Mn1 O3 94.90(19) 2_656 2_646
O8 Mn1 O3 86.39(14) . .
O1 Mn1 O3 92.44(14) 2_656 .
O5 Mn1 O3 99.82(19) . .
O5 Mn1 O3 82.40(19) 2_656 .
O3 Mn1 O3 177.28(19) 2_646 .
O8 Mn1 Mn1 91.86(14) . 2_656
O1 Mn1 Mn1 88.12(14) 2_656 2_656
O5 Mn1 Mn1 143.97(17) . 2_656
O5 Mn1 Mn1 38.21(16) 2_656 2_656
O3 Mn1 Mn1 132.56(12) 2_646 2_656
O3 Mn1 Mn1 44.73(10) . 2_656
O8 Mn1 Mn1 88.47(13) . 2_646
O1 Mn1 Mn1 91.63(13) 2_656 2_646
O5 Mn1 Mn1 38.47(16) . 2_646
O5 Mn1 Mn1 139.34(17) 2_656 2_646
O3 Mn1 Mn1 44.95(10) 2_646 2_646
O3 Mn1 Mn1 137.77(12) . 2_646
Mn1 Mn1 Mn1 177.50(8) 2_656 2_646
O8 Mn1 Sr2 140.51(13) . 1_655
O1 Mn1 Sr2 40.78(13) 2_656 1_655
O5 Mn1 Sr2 86.01(12) . 1_655
O5 Mn1 Sr2 92.40(11) 2_656 1_655
O3 Mn1 Sr2 46.65(7) 2_646 1_655
O3 Mn1 Sr2 132.87(8) . 1_655
Mn1 Mn1 Sr2 112.55(5) 2_656 1_655
Mn1 Mn1 Sr2 65.88(4) 2_646 1_655
O8 Mn1 Sr2 39.90(12) . 2_556
O1 Mn1 Sr2 138.86(13) 2_656 2_556
O5 Mn1 Sr2 95.93(10) . 2_556
O5 Mn1 Sr2 85.67(12) 2_656 2_556
O3 Mn1 Sr2 133.83(8) 2_646 2_556
O3 Mn1 Sr2 46.53(7) . 2_556
Mn1 Mn1 Sr2 65.64(4) 2_656 2_556
Mn1 Mn1 Sr2 115.90(5) 2_646 2_556
Sr2 Mn1 Sr2 178.04(5) 1_655 2_556
O8 Mn1 Sr1 50.11(13) . 2_657
O1 Mn1 Sr1 131.25(13) 2_656 2_657
O5 Mn1 Sr1 137.43(12) . 2_657
O5 Mn1 Sr1 41.94(9) 2_656 2_657
O3 Mn1 Sr1 82.03(9) 2_646 2_657
O3 Mn1 Sr1 96.14(9) . 2_657
Mn1 Mn1 Sr1 66.40(4) 2_656 2_657
Mn1 Mn1 Sr1 112.09(5) 2_646 2_657
Sr2 Mn1 Sr1 110.79(3) 1_655 2_657
Sr2 Mn1 Sr1 67.94(2) 2_556 2_657
O8 Mn1 Sr1 129.91(13) . 1_554
O1 Mn1 Sr1 48.78(13) 2_656 1_554
O5 Mn1 Sr1 41.63(10) . 1_554
O5 Mn1 Sr1 138.91(10) 2_656 1_554
O3 Mn1 Sr1 96.08(9) 2_646 1_554
O3 Mn1 Sr1 85.76(9) . 1_554
Mn1 Mn1 Sr1 115.33(5) 2_656 1_554
Mn1 Mn1 Sr1 66.15(4) 2_646 1_554
Sr2 Mn1 Sr1 67.93(2) 1_655 1_554
Sr2 Mn1 Sr1 113.38(3) 2_556 1_554
Sr1 Mn1 Sr1 178.08(4) 2_657 1_554
O4 V1 O6 106.77(14) . .
O4 V1 O1 109.1(2) . .
O6 V1 O1 109.4(2) . .
O4 V1 O8 107.7(2) . .
O6 V1 O8 111.0(2) . .
O1 V1 O8 112.72(12) . .
O4 V1 Sr2 49.08(9) . 1_656
O6 V1 Sr2 57.69(10) . 1_656
O1 V1 Sr2 122.99(16) . 1_656
O8 V1 Sr2 123.84(16) . 1_656
O4 V1 Sr1 55.09(18) . 2_657
O6 V1 Sr1 110.95(18) . 2_657
O1 V1 Sr1 139.46(14) . 2_657
O8 V1 Sr1 54.50(15) . 2_657
Sr2 V1 Sr1 77.48(2) 1_656 2_657
O4 V1 Sr1 62.09(18) . 2_647
O6 V1 Sr1 106.96(18) . 2_647
O1 V1 Sr1 49.94(15) . 2_647
O8 V1 Sr1 142.01(14) . 2_647
Sr2 V1 Sr1 79.07(2) 1_656 2_647
Sr1 V1 Sr1 112.932(16) 2_657 2_647
O4 V1 Sr2 127.92(19) . 2_546
O6 V1 Sr2 71.59(17) . 2_546
O1 V1 Sr2 38.50(13) . 2_546
O8 V1 Sr2 121.69(15) . 2_546
Sr2 V1 Sr2 106.69(3) 1_656 2_546
Sr1 V1 Sr2 175.81(2) 2_657 2_546
Sr1 V1 Sr2 68.77(3) 2_647 2_546
O4 V1 Sr2 121.16(19) . 2_556
O6 V1 Sr2 75.19(17) . 2_556
O1 V1 Sr2 125.98(15) . 2_556
O8 V1 Sr2 35.80(13) . 2_556
Sr2 V1 Sr2 105.16(3) 1_656 2_556
Sr1 V1 Sr2 69.13(3) 2_657 2_556
Sr1 V1 Sr2 175.71(2) 2_647 2_556
Sr2 V1 Sr2 108.902(16) 2_546 2_556
O7 V2 O9 109.1(2) . .
O7 V2 O2 111.3(2) . .
O9 V2 O2 107.74(13) . .
O7 V2 O3 105.28(13) . .
O9 V2 O3 111.0(2) . .
O2 V2 O3 112.4(2) . .
O7 V2 Sr1 123.51(10) . 2_556
O9 V2 Sr1 53.41(17) . 2_556
O2 V2 Sr1 54.39(16) . 2_556
O3 V2 Sr1 131.14(8) . 2_556
O7 V2 Sr2 51.89(10) . 2_556
O9 V2 Sr2 127.07(18) . 2_556
O2 V2 Sr2 125.12(17) . 2_556
O3 V2 Sr2 53.49(8) . 2_556
Sr1 V2 Sr2 175.352(19) 2_556 2_556
O7 V2 Sr2 67.83(18) . .
O9 V2 Sr2 41.25(14) . .
O2 V2 Sr2 123.20(15) . .
O3 V2 Sr2 122.70(17) . .
Sr1 V2 Sr2 78.29(2) 2_556 .
Sr2 V2 Sr2 99.44(3) 2_556 .
O7 V2 Sr2 74.52(18) . 1_565
O9 V2 Sr2 127.15(17) . 1_565
O2 V2 Sr2 37.25(15) . 1_565
O3 V2 Sr2 118.77(17) . 1_565
Sr1 V2 Sr2 79.95(2) 2_556 1_565
Sr2 V2 Sr2 97.42(3) 2_556 1_565
Sr2 V2 Sr2 113.639(16) . 1_565
O7 V2 Sr1 132.6(2) . 1_564
O9 V2 Sr1 110.55(16) . 1_564
O2 V2 Sr1 30.83(14) . 1_564
O3 V2 Sr1 83.54(14) . 1_564
Sr1 V2 Sr1 66.23(2) 2_556 1_564
Sr2 V2 Sr1 115.94(3) 2_556 1_564
Sr2 V2 Sr1 144.511(18) . 1_564
Sr2 V2 Sr1 61.22(2) 1_565 1_564
V1 O1 Mn1 122.3(2) . 2_646
V1 O1 Sr2 116.4(2) . 2_546
Mn1 O1 Sr2 110.1(2) 2_646 2_546
V1 O1 Sr1 102.6(2) . 2_647
Mn1 O1 Sr1 101.43(16) 2_646 2_647
Sr2 O1 Sr1 99.38(14) 2_546 2_647
V2 O2 Sr2 119.0(2) . 1_565
V2 O2 Sr1 129.5(2) . 1_564
Sr2 O2 Sr1 97.53(15) 1_565 1_564
V2 O2 Sr1 95.5(2) . 2_556
Sr2 O2 Sr1 117.67(15) 1_565 2_556
Sr1 O2 Sr1 96.75(15) 1_564 2_556
V2 O3 Mn1 134.9(3) . 2_656
V2 O3 Mn1 129.5(2) . .
Mn1 O3 Mn1 90.33(9) 2_656 .
V2 O3 Sr2 95.46(9) . 2_556
Mn1 O3 Sr2 98.45(12) 2_656 2_556
Mn1 O3 Sr2 98.50(12) . 2_556
V1 O6 Sr1 165.26(16) . .
V1 O6 Sr2 93.51(11) . 1_656
Sr1 O6 Sr2 101.07(8) . 1_656
Mn1 O5 Mn1 103.32(11) . 2_646
Mn1 O5 Sr1 109.6(2) . 1_554
Mn1 O5 Sr1 108.9(2) 2_646 1_554
Mn1 O5 H5 96(4) . .
Mn1 O5 H5 121(4) 2_646 .
Sr1 O5 H5 116(3) 1_554 .
V1 O4 Sr2 102.92(12) . 1_656
V1 O4 Sr1 167.21(18) . 1_655
Sr2 O4 Sr1 88.22(8) 1_656 1_655
V1 O4 Sr1 98.0(2) . 2_657
Sr2 O4 Sr1 102.43(14) 1_656 2_657
Sr1 O4 Sr1 85.55(10) 1_655 2_657
V1 O4 Sr1 91.5(2) . 2_647
Sr2 O4 Sr1 99.47(14) 1_656 2_647
Sr1 O4 Sr1 80.29(10) 1_655 2_647
Sr1 O4 Sr1 153.45(9) 2_657 2_647
V2 O7 Sr2 98.76(12) . 2_556
V1 O8 Mn1 121.8(2) . .
V1 O8 Sr2 120.4(2) . 2_556
Mn1 O8 Sr2 111.59(19) . 2_556
V1 O8 Sr1 96.26(18) . 2_657
Mn1 O8 Sr1 100.16(15) . 2_657
Sr2 O8 Sr1 98.72(14) 2_556 2_657
V2 O9 Sr1 137.2(2) . 1_554
V2 O9 Sr2 113.11(19) . .
Sr1 O9 Sr2 97.82(17) 1_554 .
V2 O9 Sr1 96.8(2) . 2_556
Sr1 O9 Sr1 98.12(14) 1_554 2_556
Sr2 O9 Sr1 112.12(16) . 2_556

loop_
_geom_bond_atom_site_label_1
_geom_bond_atom_site_label_2
_geom_bond_distance
_geom_bond_site_symmetry_2
Sr1 O6 2.532(2) .
Sr1 O9 2.566(4) 1_556
Sr1 O2 2.594(4) 1_546
Sr1 O5 2.684(3) 1_556
Sr1 O9 2.738(5) 2_546
Sr1 O2 2.766(5) 2_546
Sr1 O4 2.906(3) 1_455
Sr1 O1 2.921(5) 2_657
Sr1 O8 2.962(4) 2_647
Sr1 O4 2.994(5) 2_647
Sr1 O4 3.294(5) 2_657
Sr1 V2 3.3862(6) 2_546
Sr2 O2 2.567(4) 1_545
Sr2 O8 2.574(4) 2_546
Sr2 O9 2.584(5) .
Sr2 O1 2.590(4) 2_556
Sr2 O4 2.664(3) 1_454
Sr2 O7 2.700(3) 2_546
Sr2 O3 2.738(2) 2_546
Sr2 O6 2.910(3) 1_454
Sr2 V2 3.3911(6) 2_546
Sr2 V1 3.4367(6) 1_454
Sr2 V2 3.6041(14) .
Sr2 V2 3.7083(14) 1_545
Mn1 O8 1.915(5) .
Mn1 O1 1.930(5) 2_656
Mn1 O5 1.946(7) .
Mn1 O5 1.957(7) 2_656
Mn1 O3 2.154(4) 2_646
Mn1 O3 2.162(4) .
Mn1 Mn1 3.06092(15) 2_656
Mn1 Mn1 3.06094(16) 2_646
Mn1 Sr2 3.7245(13) 1_655
Mn1 Sr2 3.7314(14) 2_556
Mn1 Sr1 3.7999(12) 2_657
Mn1 Sr1 3.8072(12) 1_554
V1 O4 1.655(3) .
V1 O6 1.659(2) .
V1 O1 1.763(5) .
V1 O8 1.777(5) .
V1 Sr2 3.4366(6) 1_656
V1 Sr1 3.6164(14) 2_657
V1 Sr1 3.7258(14) 2_647
V1 Sr2 3.7258(13) 2_546
V1 Sr2 3.7965(13) 2_556
V2 O7 1.682(3) .
V2 O9 1.695(5) .
V2 O2 1.706(5) .
V2 O3 1.757(2) .
V2 Sr1 3.3862(6) 2_556
V2 Sr2 3.3912(6) 2_556
V2 Sr2 3.7083(14) 1_565
V2 Sr1 3.9073(14) 1_564
O1 Mn1 1.930(5) 2_646
O1 Sr2 2.590(4) 2_546
O1 Sr1 2.921(4) 2_647
O2 Sr2 2.567(4) 1_565
O2 Sr1 2.594(4) 1_564
O2 Sr1 2.766(5) 2_556
O3 Mn1 2.154(4) 2_656
O3 Sr2 2.738(2) 2_556
O6 Sr2 2.910(3) 1_656
O5 Mn1 1.957(7) 2_646
O5 Sr1 2.684(3) 1_554
O5 H5 0.88(3) .
O4 Sr2 2.664(3) 1_656
O4 Sr1 2.906(3) 1_655
O4 Sr1 2.994(5) 2_657
O4 Sr1 3.294(5) 2_647
O7 Sr2 2.700(3) 2_556
O8 Sr2 2.574(4) 2_556
O8 Sr1 2.962(4) 2_657
O9 Sr1 2.566(4) 1_554
O9 Sr1 2.738(5) 2_556
